data_1573538
loop_
_publ_author_name
'Boutheina, Boualia'
'Zakaria, Bouhidel'
'Cherouana, Aouatef'
'El-Eulmi, Bendeif'

_journal_coeditor_code ZN2040
_journal_paper_doi 10.1107/S205698902401209X
_journal_year 2024
_chemical_compound_source 'see text'
_chemical_formula_iupac 'C9 H10 N4 O2'
_chemical_formula_moiety 'C9 H8 N4 O, H2 O'
_chemical_formula_sum 'C9 H10 N4 O2'
_chemical_formula_weight 206.21
_chemical_name_systematic <i>N</i>-[(<i>E</i>)-(4-Hydroxyphenyl)methylidene]-1<i>H</i>-1,2,4-triazol-3-amine
_space_group_IT_number 14
_space_group_name_Hall '-P 2ybc'
_space_group_name_H-M_alt 'P 1 21/c 1'
_symmetry_cell_setting monoclinic
_symmetry_space_group_name_Hall '-P 2ybc'
_symmetry_space_group_name_H-M 'P 1 21/c 1'
_atom_sites_solution_hydrogens mixed
_cell_angle_alpha 90
_cell_angle_beta 93.786(2)
_cell_angle_gamma 90
_cell_formula_units_Z 4
_cell_length_a 3.76380(10)
_cell_length_b 9.286(3)
_cell_length_c 26.194(2)
_cell_measurement_reflns_used 11656
_cell_measurement_temperature 100
_cell_measurement_theta_max 30.45
_cell_measurement_theta_min 2.69
_cell_volume 913.5(3)
_computing_cell_refinement '<i>CrysAlis CCD</i> and <i>CrysAlis RED</i> (Rigaku OD, 2017)'
_computing_data_collection '<i>CrysAlis CCD</i> and <i>CrysAlis RED</i> (Rigaku OD, 2017)'
_computing_data_reduction '<i>CrysAlis CCD</i> and <i>CrysAlis RED</i> (Rigaku OD, 2017)'
_computing_molecular_graphics
;
Olex2 (Dolomanov et al., 2009)
;
_computing_publication_material
;
Olex2 (Dolomanov et al., 2009)
;
_computing_structure_refinement
;
ShelXL (Sheldrick, 2015b)
;
_computing_structure_solution
;
<i>SHELXL</i> (Sheldrick, 2015a)
;
_diffrn_ambient_temperature 100
_diffrn_detector_area_resol_mean 18.4
_diffrn_measured_fraction_theta_full 0.998
_diffrn_measured_fraction_theta_max 0.996
_diffrn_measurement_device_type 'Nonius KappaCCD'
_diffrn_measurement_method '\w scans'
_diffrn_radiation_monochromator graphite
_diffrn_radiation_probe x-ray
_diffrn_radiation_source 'fine-focus sealed tube'
_diffrn_radiation_type MoK\a
_diffrn_radiation_wavelength 0.71073
_diffrn_reflns_av_R_equivalents 0.0522
_diffrn_reflns_av_unetI/netI 0.0501
_diffrn_reflns_limit_h_max 3
_diffrn_reflns_limit_h_min -5
_diffrn_reflns_limit_k_max 13
_diffrn_reflns_limit_k_min -13
_diffrn_reflns_limit_l_max 36
_diffrn_reflns_limit_l_min -37
_diffrn_reflns_number 11656
_diffrn_reflns_reduction_process
;
;
_diffrn_reflns_theta_full 25.24
_diffrn_reflns_theta_max 30.45
_diffrn_reflns_theta_min 2.69
_exptl_absorpt_coefficient_mu 0.111
_exptl_absorpt_correction_type none
_exptl_crystal_colour colourless
_exptl_crystal_density_diffrn 1.499
_exptl_crystal_density_method 'Not Measured'
_exptl_crystal_description prism
_exptl_crystal_F_000 432
_exptl_crystal_size_max 0.100
_exptl_crystal_size_mid 0.100
_exptl_crystal_size_min 0.090
_refine_diff_density_max 0.359
_refine_diff_density_min -0.275
_refine_ls_extinction_method none
_refine_ls_goodness_of_fit_ref 1.098
_refine_ls_hydrogen_treatment constr
_refine_ls_matrix_type full
_refine_ls_number_parameters 139
_refine_ls_number_reflns 2769
_refine_ls_number_restraints 0
_refine_ls_restrained_S_all 1.098
_refine_ls_R_factor_all 0.0761
_refine_ls_R_factor_gt 0.0476
_refine_ls_shift/su_max 0.000
_refine_ls_shift/su_mean 0.000
_refine_ls_structure_factor_coef Fsqd
_refine_ls_weighting_details 'W=1/[\S^2^(FO^2^)+(0.0656P)^2^+0.0206P] WHERE P=(FO^2^+2FC^2^)/3'
_refine_ls_weighting_scheme calc
_refine_ls_wR_factor_gt 0.1193
_refine_ls_wR_factor_ref 0.1385
_reflns_number_gt 1890
_reflns_number_total 2769
_reflns_threshold_expression I>2\s(I)
_cod_data_source_file zn2040.cif
_cod_data_source_block I
_cod_original_sg_symbol_H-M 'P 21/c'
_cod_database_code 1573538

loop_
_space_group_symop_id
_space_group_symop_operation_xyz
1 x,y,z
2 -x,1/2+y,1/2-z
3 -x,-y,-z
4 x,1/2-y,1/2+z

loop_
_atom_site_aniso_label
_atom_site_aniso_U_11
_atom_site_aniso_U_22
_atom_site_aniso_U_33
_atom_site_aniso_U_12
_atom_site_aniso_U_13
_atom_site_aniso_U_23
O1 0.0281(6) 0.0130(5) 0.0149(6) 0.0007(4) 0.0050(5) -0.0020(4)
N1 0.0209(6) 0.0137(6) 0.0148(6) 0.0010(5) 0.0050(5) -0.0028(5)
N2 0.0209(6) 0.0135(6) 0.0146(6) -0.0006(5) 0.0043(5) -0.0012(5)
N3 0.0241(6) 0.0129(6) 0.0149(7) 0.0003(5) 0.0050(5) 0.0000(5)
N4 0.0170(6) 0.0129(6) 0.0132(6) 0.0005(5) 0.0015(5) -0.0023(5)
C1 0.0138(6) 0.0135(7) 0.0148(7) 0.0016(5) -0.0006(5) -0.0020(6)
O1W 0.0299(6) 0.0187(6) 0.0164(6) 0.0037(5) 0.0005(5) 0.0000(4)
C2 0.0145(6) 0.0158(7) 0.0120(7) 0.0017(5) 0.0035(5) 0.0005(5)
C3 0.0146(6) 0.0145(7) 0.0137(7) -0.0001(6) 0.0014(5) 0.0017(5)
C4 0.0123(6) 0.0138(7) 0.0127(7) 0.0005(5) 0.0007(5) -0.0019(5)
C5 0.0164(7) 0.0138(7) 0.0132(7) 0.0006(5) 0.0027(6) 0.0006(5)
C6 0.0173(7) 0.0119(7) 0.0157(7) -0.0008(5) 0.0022(6) 0.0015(6)
C7 0.0135(6) 0.0130(7) 0.0137(7) -0.0018(5) -0.0002(5) -0.0008(5)
C8 0.0149(6) 0.0129(7) 0.0130(7) -0.0014(5) 0.0012(5) -0.0008(5)
C9 0.0238(7) 0.0144(7) 0.0158(8) 0.0012(6) 0.0049(6) 0.0006(6)

loop_
_atom_site_type_symbol
_atom_site_label
_atom_site_fract_x
_atom_site_fract_y
_atom_site_fract_z
_atom_site_U_iso_or_equiv
_atom_site_thermal_displace_type
_atom_site_calc_flag
_atom_site_refinement_flags
_atom_site_occupancy
_atom_site_disorder_assembly
_atom_site_disorder_group
O O1 -0.1647(3) 0.88452(11) 0.47038(4) 0.0185(3) Uani d . 1.000 . .
N N1 0.4773(3) 0.06341(13) 0.25638(5) 0.0163(3) Uani d . 1.000 . .
N N2 0.4122(3) 0.20806(13) 0.25489(5) 0.0162(3) Uani d . 1.000 . .
N N3 0.3004(3) 0.11316(13) 0.33251(5) 0.0171(4) Uani d . 1.000 . .
N N4 0.2200(3) 0.37277(13) 0.31666(5) 0.0143(3) Uani d . 1.000 . .
C C1 -0.1362(4) 0.76242(16) 0.44207(6) 0.0141(4) Uani d . 1.000 . .
O O1W 0.4942(3) 0.14542(12) 0.44149(4) 0.0217(3) Uani d G 1.000 . .
C C2 -0.2342(4) 0.62794(15) 0.45996(6) 0.0140(4) Uani d . 1.000 . .
C C3 -0.1841(4) 0.50761(16) 0.43005(5) 0.0143(4) Uani d . 1.000 . .
C C4 -0.0353(4) 0.51821(16) 0.38247(6) 0.0129(4) Uani d . 1.000 . .
C C5 0.0497(4) 0.65532(16) 0.36412(6) 0.0144(4) Uani d . 1.000 . .
C C6 -0.0017(4) 0.77665(16) 0.39366(6) 0.0149(4) Uani d . 1.000 . .
C C7 0.0418(4) 0.38374(15) 0.35701(6) 0.0135(4) Uani d . 1.000 . .
C C8 0.3027(4) 0.23219(16) 0.30156(6) 0.0136(4) Uani d . 1.000 . .
C C9 0.4127(4) 0.01051(17) 0.30206(6) 0.0178(4) Uani d . 1.000 . .
H H1 -0.23441 0.86312 0.49923 0.0280 Uiso c RU 1.000 . .
H H1A 0.55125 0.01248 0.23081 0.0200 Uiso c RU 1.000 . .
H H2 -0.33393 0.61887 0.49219 0.0170 Uiso c RU 1.000 . .
H H3 -0.25199 0.41572 0.44203 0.0170 Uiso c RU 1.000 . .
H H5 0.14259 0.66495 0.33143 0.0170 Uiso c RU 1.000 . .
H H6 0.05423 0.86934 0.38109 0.0180 Uiso c RU 1.000 . .
H H7 -0.04532 0.29740 0.37110 0.0160 Uiso c RU 1.000 . .
H H9 0.44289 -0.08761 0.31165 0.0210 Uiso c RU 1.000 . .
H H1WA 0.40240 0.13060 0.41063 0.0330 Uiso d GU 1.000 . .
H H1WB 0.64128 0.07412 0.44732 0.0330 Uiso d GU 1.000 . .

loop_
_atom_type_symbol
_atom_type_description
_atom_type_scat_dispersion_real
_atom_type_scat_dispersion_imag
_atom_type_scat_source
C C 0.0033 0.0016 ' International Tables Vol C Tables 4.2.6.8 and 6.1.1.4'
H H 0.0000 0.0000 ' International Tables Vol C Tables 4.2.6.8 and 6.1.1.4'
N N 0.0061 0.0033 ' International Tables Vol C Tables 4.2.6.8 and 6.1.1.4'
O O 0.0106 0.0060 ' International Tables Vol C Tables 4.2.6.8 and 6.1.1.4'

loop_
_geom_angle_atom_site_label_1
_geom_angle_atom_site_label_2
_geom_angle_atom_site_label_3
_geom_angle_site_symmetry_1
_geom_angle_site_symmetry_2
_geom_angle_site_symmetry_3
_geom_angle
_geom_angle_publ_flag
N2 N1 C9 . . . 110.23(12) yes
C1 O1 H1 . . . 109.00 no
N1 N2 C8 . . . 101.81(12) yes
C8 N3 C9 . . . 102.04(13) yes
C7 N4 C8 . . . 116.10(12) yes
O1 C1 C6 . . . 117.37(13) yes
C2 C1 C6 . . . 120.56(14) no
C9 N1 H1A . . . 125.00 no
O1 C1 C2 . . . 122.07(14) yes
N2 N1 H1A . . . 125.00 no
C1 C2 C3 . . . 118.97(14) no
C2 C3 C4 . . . 121.55(14) no
C3 C4 C5 . . . 118.73(14) no
C3 C4 C7 . . . 116.79(13) no
C5 C4 C7 . . . 124.36(14) no
C4 C5 C6 . . . 120.11(14) no
C1 C6 C5 . . . 119.98(14) no
N4 C7 C4 . . . 124.95(13) yes
N2 C8 N3 . . . 114.88(13) yes
N2 C8 N4 . . . 120.10(13) yes
N3 C8 N4 . . . 124.92(14) yes
N1 C9 N3 . . . 111.04(14) yes
H1WA O1W H1WB . . . 105.00 no
C1 C2 H2 . . . 121.00 no
C3 C2 H2 . . . 121.00 no
C4 C3 H3 . . . 119.00 no
C2 C3 H3 . . . 119.00 no
C4 C5 H5 . . . 120.00 no
C6 C5 H5 . . . 120.00 no
C5 C6 H6 . . . 120.00 no
C1 C6 H6 . . . 120.00 no
N4 C7 H7 . . . 118.00 no
C4 C7 H7 . . . 118.00 no
N1 C9 H9 . . . 124.00 no
N3 C9 H9 . . . 124.00 no

loop_
_geom_bond_atom_site_label_1
_geom_bond_atom_site_label_2
_geom_bond_site_symmetry_1
_geom_bond_site_symmetry_2
_geom_bond_distance
_geom_bond_publ_flag
O1 C1 . . 1.3629(19) yes
N1 N2 . . 1.3655(18) yes
N1 C9 . . 1.331(2) yes
O1 H1 . . 0.8400 no
N2 C8 . . 1.335(2) yes
N3 C8 . . 1.371(2) yes
N3 C9 . . 1.330(2) yes
N4 C7 . . 1.293(2) yes
N4 C8 . . 1.405(2) yes
C1 C6 . . 1.402(2) no
N1 H1A . . 0.8800 no
C1 C2 . . 1.392(2) no
C2 C3 . . 1.385(2) no
C3 C4 . . 1.403(2) no
C4 C5 . . 1.405(2) no
C4 C7 . . 1.454(2) no
C5 C6 . . 1.388(2) no
O1W H1WB . . 0.8700 no
O1W H1WA . . 0.8700 no
C2 H2 . . 0.9500 no
C3 H3 . . 0.9500 no
C5 H5 . . 0.9500 no
C6 H6 . . 0.9500 no
C7 H7 . . 0.9500 no
C9 H9 . . 0.9500 no

loop_
_geom_hbond_atom_site_label_D
_geom_hbond_atom_site_label_H
_geom_hbond_atom_site_label_A
_geom_hbond_site_symmetry_A
_geom_hbond_distance_DH
_geom_hbond_distance_HA
_geom_hbond_distance_DA
_geom_hbond_angle_DHA
_geom_hbond_publ_flag
O1 H1 O1W 3_566 0.84 1.89 2.7060(17) 163 yes
O1W H1WA N3 . 0.87 2.06 2.9147(19) 166 yes
N1 H1A N4 2_645 0.88 2.03 2.895(2) 168 yes
O1W H1WB O1 1_645 0.87 1.98 2.8217(18) 161 yes
C7 H7 N3 . 0.95 2.41 2.785(2) 103 yes

loop_
_geom_torsion_atom_site_label_1
_geom_torsion_atom_site_label_2
_geom_torsion_atom_site_label_3
_geom_torsion_atom_site_label_4
_geom_torsion_site_symmetry_1
_geom_torsion_site_symmetry_2
_geom_torsion_site_symmetry_3
_geom_torsion_site_symmetry_4
_geom_torsion
_geom_torsion_publ_flag
C9 N1 N2 C8 . . . . -1.03(15) no
N2 N1 C9 N3 . . . . 0.71(17) no
N1 N2 C8 N3 . . . . 1.06(16) no
N1 N2 C8 N4 . . . . 177.48(12) no
C9 N3 C8 N2 . . . . -0.67(17) no
C9 N3 C8 N4 . . . . -176.90(14) no
C8 N3 C9 N1 . . . . -0.05(16) no
C8 N4 C7 C4 . . . . 172.52(14) no
C7 N4 C8 N2 . . . . 164.83(14) no
C7 N4 C8 N3 . . . . -19.1(2) no
O1 C1 C2 C3 . . . . -177.31(14) no
C6 C1 C2 C3 . . . . 2.5(2) no
O1 C1 C6 C5 . . . . 176.87(14) no
C2 C1 C6 C5 . . . . -2.9(2) no
C1 C2 C3 C4 . . . . 0.4(2) no
C2 C3 C4 C5 . . . . -2.8(2) no
C2 C3 C4 C7 . . . . 173.30(14) no
C3 C4 C5 C6 . . . . 2.3(2) no
C7 C4 C5 C6 . . . . -173.45(15) no
C3 C4 C7 N4 . . . . -170.48(15) no
C5 C4 C7 N4 . . . . 5.4(2) no
C4 C5 C6 C1 . . . . 0.5(2) no
